data_7048071
loop_
_publ_author_name
'G\"unnaz, Salih'
'G\"ok\,ce, Ayta\,c G\"urhan'
'T\"urkmen, Hayati'

_publ_section_title
;
 Synthesis of bimetallic complexes bridged by 2,6-bis(benzimidazol-2-yl)
 pyridine derivatives and their catalytic properties in transfer
 hydrogenation.
;
_journal_issue 48
_journal_name_full 'Dalton transactions (Cambridge, England : 2003)'
_journal_page_first 17317
_journal_page_last 17328
_journal_paper_doi 10.1039/c8dt03178a
_journal_volume 47
_journal_year 2018
_chemical_formula_moiety 'C59 H69 Cl2 N5 Rh2, 2(C H2 Cl2)'
_chemical_formula_sum 'C61 H73 Cl6 N5 Rh2'
_chemical_formula_weight 1294.76
_space_group_crystal_system monoclinic
_space_group_IT_number 15
_space_group_name_Hall '-C 2yc'
_space_group_name_H-M_alt 'C 1 2/c 1'
_symmetry_space_group_name_Hall '-C 2yc'
_symmetry_space_group_name_H-M 'C 1 2/c 1'
_atom_sites_solution_hydrogens geom
_atom_sites_solution_primary direct
_atom_sites_solution_secondary difmap
_audit_creation_method SHELXL-2018/3
_audit_update_record
;
2018-09-03 deposited with the CCDC.
2018-11-08 downloaded from the CCDC.
;
_cell_angle_alpha 90
_cell_angle_beta 110.681(6)
_cell_angle_gamma 90
_cell_formula_units_Z 4
_cell_length_a 26.8865(12)
_cell_length_b 10.0794(4)
_cell_length_c 23.4752(15)
_cell_measurement_reflns_used 3728
_cell_measurement_temperature 293(2)
_cell_measurement_theta_max 29.0918
_cell_measurement_theta_min 3.0322
_cell_volume 5951.8(6)
_computing_cell_refinement
;
CrysAlisPro, Agilent Technologies,
Version 1.171.35.11
;
_computing_data_collection
;
CrysAlisPro, Agilent Technologies,
Version 1.171.35.11
;
_computing_data_reduction
;
CrysAlisPro, Agilent Technologies,
Version 1.171.35.11
;
_computing_molecular_graphics 'ORTEP-3 (Farrugia, 1997)'
_computing_publication_material 'SHELXL-2018/3 (Sheldrick, 2018)'
_computing_structure_refinement 'SHELXL-2018/3 (Sheldrick, 2018)'
_computing_structure_solution 'SHELXS-97 (Sheldrick, 2008)'
_diffrn_ambient_temperature 293(2)
_diffrn_measured_fraction_theta_full 0.998
_diffrn_measured_fraction_theta_max 0.848
_diffrn_measurement_device_type 'CCD area detector'
_diffrn_radiation_type MoK\a
_diffrn_radiation_wavelength 0.71073
_diffrn_reflns_av_R_equivalents 0.0268
_diffrn_reflns_av_unetI/netI 0.0485
_diffrn_reflns_Laue_measured_fraction_full 0.998
_diffrn_reflns_Laue_measured_fraction_max 0.848
_diffrn_reflns_limit_h_max 32
_diffrn_reflns_limit_h_min -36
_diffrn_reflns_limit_k_max 12
_diffrn_reflns_limit_k_min -12
_diffrn_reflns_limit_l_max 29
_diffrn_reflns_limit_l_min -18
_diffrn_reflns_number 15414
_diffrn_reflns_point_group_measured_fraction_full 0.998
_diffrn_reflns_point_group_measured_fraction_max 0.848
_diffrn_reflns_theta_full 26.000
_diffrn_reflns_theta_max 29.156
_diffrn_reflns_theta_min 3.042
_exptl_absorpt_coefficient_mu 0.866
_exptl_absorpt_correction_T_max 0.896
_exptl_absorpt_correction_T_min 0.718
_exptl_absorpt_correction_type multi-scan
_exptl_absorpt_process_details
;
CrysAlisPro, Agilent Technologies,
Version 1.171.35.11 (release 16-05-2011 CrysAlis171 .NET)
(compiled May 16 2011,17:55:39)
Empirical absorption correction using spherical harmonics,
 implemented in SCALE3 ABSPACK scaling algorithm.
;
_exptl_crystal_colour yellow
_exptl_crystal_density_diffrn 1.445
_exptl_crystal_description plate
_exptl_crystal_F_000 2664
_exptl_crystal_size_max 0.409
_exptl_crystal_size_mid 0.328
_exptl_crystal_size_min 0.127
_refine_diff_density_max 0.581
_refine_diff_density_min -0.581
_refine_diff_density_rms 0.073
_refine_ls_extinction_method none
_refine_ls_goodness_of_fit_ref 0.992
_refine_ls_hydrogen_treatment constr
_refine_ls_matrix_type full
_refine_ls_number_parameters 338
_refine_ls_number_reflns 6812
_refine_ls_number_restraints 0
_refine_ls_restrained_S_all 0.992
_refine_ls_R_factor_all 0.0820
_refine_ls_R_factor_gt 0.0448
_refine_ls_shift/su_max 0.036
_refine_ls_shift/su_mean 0.001
_refine_ls_structure_factor_coef Fsqd
_refine_ls_weighting_details 'w=1/[\s^2^(Fo^2^)+(0.0521P)^2^+7.7040P] where P=(Fo^2^+2Fc^2^)/3'
_refine_ls_weighting_scheme calc
_refine_ls_wR_factor_gt 0.1010
_refine_ls_wR_factor_ref 0.1165
_reflns_Friedel_coverage 0.000
_reflns_number_gt 4524
_reflns_number_total 6812
_reflns_threshold_expression 'I > 2\s(I)'
_cod_data_source_file c8dt03178a2.cif
_cod_data_source_block sgn4rh_p
_cod_depositor_comments 'Adding full bibliography for 7048071.cif.'
_cod_database_code 7048071
_shelx_shelxl_version_number 2018/3
_shelx_space_group_comment
;
The symmetry employed for this shelxl refinement is uniquely defined
by the following loop, which should always be used as a source of
symmetry information in preference to the above space-group names.
They are only intended as comments.
;

loop_
_space_group_symop_operation_xyz
'x, y, z'
'-x, y, -z+1/2'
'x+1/2, y+1/2, z'
'-x+1/2, y+1/2, -z+1/2'
'-x, -y, -z'
'x, -y, z-1/2'
'-x+1/2, -y+1/2, -z'
'x+1/2, -y+1/2, z-1/2'

loop_
_atom_site_label
_atom_site_type_symbol
_atom_site_fract_x
_atom_site_fract_y
_atom_site_fract_z
_atom_site_U_iso_or_equiv
_atom_site_adp_type
_atom_site_occupancy
_atom_site_site_symmetry_order
_atom_site_calc_flag
_atom_site_refinement_flags_posn
_atom_site_refinement_flags_adp
_atom_site_refinement_flags_occupancy
C40 C 0.1144(2) 0.2252(5) 0.4352(3) 0.091(2) Uani 1 1 d . . .
H40A H 0.124564 0.135937 0.428410 0.109 Uiso 1 1 calc R U .
H40B H 0.140349 0.285939 0.429852 0.109 Uiso 1 1 calc R U .
Cl3 Cl 0.11549(7) 0.23741(16) 0.50813(9) 0.1022(5) Uani 1 1 d . . .
Cl2 Cl 0.05195(8) 0.26092(16) 0.38100(10) 0.1137(6) Uani 1 1 d . . .
Rh1 Rh 0.09186(2) 0.75084(3) 0.42841(2) 0.03525(10) Uani 1 1 d . . .
Cl1 Cl 0.15496(4) 0.90385(10) 0.41644(5) 0.0595(3) Uani 1 1 d . . .
N3 N 0.000000 0.5886(4) 0.250000 0.0281(8) Uani 1 2 d S T P
N1 N 0.11706(10) 0.6151(3) 0.37622(12) 0.0312(6) Uani 1 1 d . . .
N2 N 0.11386(10) 0.4813(3) 0.29959(12) 0.0316(6) Uani 1 1 d . . .
C2 C 0.04350(12) 0.6581(3) 0.28137(14) 0.0292(7) Uani 1 1 d . . .
C21 C 0.13370(13) 0.3638(4) 0.21584(15) 0.0408(9) Uani 1 1 d . . .
C1 C 0.09096(12) 0.5835(3) 0.31883(14) 0.0291(7) Uani 1 1 d . . .
C5 C 0.15855(12) 0.4437(3) 0.34876(14) 0.0312(7) Uani 1 1 d . . .
C10 C 0.16039(12) 0.5293(3) 0.39590(15) 0.0313(7) Uani 1 1 d . . .
C11 C 0.02301(15) 0.6384(4) 0.41587(18) 0.0473(10) Uani 1 1 d . . .
H11 H 0.015012 0.574343 0.382418 0.057 Uiso 1 1 calc R U .
C3 C 0.04559(14) 0.7954(3) 0.28179(16) 0.0393(8) Uani 1 1 d . . .
H3 H 0.076981 0.839874 0.303005 0.047 Uiso 1 1 calc R U .
C6 C 0.19728(13) 0.3468(4) 0.35660(17) 0.0424(9) Uani 1 1 d . . .
H6 H 0.196628 0.289885 0.325173 0.051 Uiso 1 1 calc R U .
C25 C 0.20102(16) 0.3978(5) 0.17107(18) 0.0565(11) Uani 1 1 d . . .
C4 C 0.000000 0.8643(5) 0.250000 0.0448(13) Uani 1 2 d S T P
H4 H 0.000001 0.956561 0.249998 0.054 Uiso 1 2 calc R U P
C22 C 0.13836(15) 0.2250(4) 0.21155(17) 0.0486(10) Uani 1 1 d . . .
C12 C 0.06289(18) 0.5979(4) 0.46817(19) 0.0554(11) Uani 1 1 d . . .
H12 H 0.077538 0.510513 0.464683 0.066 Uiso 1 1 calc R U .
C9 C 0.20084(14) 0.5217(4) 0.45295(16) 0.0407(8) Uani 1 1 d . . .
H9 H 0.202128 0.579364 0.484373 0.049 Uiso 1 1 calc R U .
C20 C 0.09194(14) 0.4203(4) 0.23842(16) 0.0466(10) Uani 1 1 d . . .
H20A H 0.071634 0.486726 0.209685 0.056 Uiso 1 1 calc R U .
H20B H 0.067667 0.349895 0.239394 0.056 Uiso 1 1 calc R U .
C7 C 0.23665(14) 0.3394(4) 0.41323(18) 0.0485(10) Uani 1 1 d . . .
H7 H 0.262854 0.274892 0.420208 0.058 Uiso 1 1 calc R U .
C8 C 0.23846(14) 0.4254(4) 0.46030(17) 0.0466(9) Uani 1 1 d . . .
H8 H 0.265925 0.417208 0.497695 0.056 Uiso 1 1 calc R U .
C15 C 0.08015(18) 0.8607(4) 0.5000(2) 0.0588(12) Uani 1 1 d . . .
H15 H 0.108630 0.923851 0.520253 0.071 Uiso 1 1 calc R U .
C26 C 0.16504(15) 0.4492(4) 0.19647(16) 0.0463(9) Uani 1 1 d . . .
C36 C 0.1610(2) 0.5974(4) 0.2021(2) 0.0718(13) Uani 1 1 d . . .
H36A H 0.131318 0.617904 0.214267 0.108 Uiso 1 1 calc R U .
H36B H 0.156046 0.638312 0.163600 0.108 Uiso 1 1 calc R U .
H36C H 0.193091 0.630266 0.232175 0.108 Uiso 1 1 calc R U .
C23 C 0.17437(17) 0.1754(4) 0.18548(19) 0.0554(11) Uani 1 1 d . . .
C16 C 0.04472(17) 0.9038(4) 0.4452(2) 0.0561(11) Uani 1 1 d . . .
H16 H 0.052578 0.992386 0.433391 0.067 Uiso 1 1 calc R U .
C24 C 0.20427(17) 0.2622(5) 0.1647(2) 0.0584(11) Uani 1 1 d . . .
C13 C 0.0665(2) 0.6320(6) 0.5320(2) 0.0903(18) Uani 1 1 d . . .
H13A H 0.037739 0.588181 0.540412 0.108 Uiso 1 1 calc R U .
H13B H 0.099711 0.597531 0.560390 0.108 Uiso 1 1 calc R U .
C33 C 0.1777(2) 0.0250(5) 0.1769(3) 0.0916(18) Uani 1 1 d . . .
H33A H 0.158006 0.002215 0.135242 0.137 Uiso 1 1 calc R U .
H33B H 0.162875 -0.020746 0.203054 0.137 Uiso 1 1 calc R U .
H33C H 0.214171 -0.000512 0.186882 0.137 Uiso 1 1 calc R U .
C32 C 0.1058(2) 0.1314(5) 0.2343(2) 0.0772(14) Uani 1 1 d . . .
H32A H 0.072470 0.114308 0.202288 0.116 Uiso 1 1 calc R U .
H32B H 0.099380 0.170792 0.268309 0.116 Uiso 1 1 calc R U .
H32C H 0.124779 0.049575 0.246801 0.116 Uiso 1 1 calc R U .
C17 C -0.01317(18) 0.8666(5) 0.4190(3) 0.0801(15) Uani 1 1 d . . .
H17A H -0.031150 0.904560 0.444495 0.096 Uiso 1 1 calc R U .
H17B H -0.028532 0.906132 0.378951 0.096 Uiso 1 1 calc R U .
C18 C -0.02368(18) 0.7226(5) 0.4137(3) 0.0770(16) Uani 1 1 d . . .
H18A H -0.052513 0.705702 0.375574 0.092 Uiso 1 1 calc R U .
H18B H -0.035564 0.695342 0.446415 0.092 Uiso 1 1 calc R U .
C35 C 0.2341(2) 0.4931(6) 0.1483(3) 0.0893(17) Uani 1 1 d . . .
H35A H 0.226690 0.582795 0.156544 0.134 Uiso 1 1 calc R U .
H35B H 0.271181 0.474728 0.168717 0.134 Uiso 1 1 calc R U .
H35C H 0.225137 0.481716 0.105188 0.134 Uiso 1 1 calc R U .
C34 C 0.2408(2) 0.2056(6) 0.1332(3) 0.101(2) Uani 1 1 d . . .
H34A H 0.258780 0.276912 0.121448 0.151 Uiso 1 1 calc R U .
H34B H 0.266548 0.147719 0.160829 0.151 Uiso 1 1 calc R U .
H34C H 0.220009 0.156579 0.097751 0.151 Uiso 1 1 calc R U .
C14 C 0.0639(3) 0.7752(5) 0.5427(2) 0.0876(18) Uani 1 1 d . . .
H14A H 0.086722 0.794953 0.584132 0.105 Uiso 1 1 calc R U .
H14B H 0.027783 0.797765 0.538847 0.105 Uiso 1 1 calc R U .

loop_
_atom_site_aniso_label
_atom_site_aniso_U_11
_atom_site_aniso_U_22
_atom_site_aniso_U_33
_atom_site_aniso_U_23
_atom_site_aniso_U_13
_atom_site_aniso_U_12
C40 0.086(4) 0.048(3) 0.165(6) 0.015(3) 0.079(4) 0.000(3)
Cl3 0.0895(11) 0.1018(12) 0.1339(14) 0.0146(10) 0.0626(10) 0.0119(9)
Cl2 0.1152(14) 0.0965(12) 0.1329(15) 0.0166(10) 0.0480(12) 0.0058(10)
Rh1 0.03317(15) 0.03465(15) 0.03942(15) -0.01033(12) 0.01469(11) -0.00393(13)
Cl1 0.0495(6) 0.0515(6) 0.0893(8) -0.0319(6) 0.0390(6) -0.0236(5)
N3 0.0250(19) 0.030(2) 0.0319(19) 0.000 0.0137(16) 0.000
N1 0.0288(14) 0.0314(15) 0.0343(15) -0.0048(11) 0.0125(12) -0.0005(12)
N2 0.0240(14) 0.0390(16) 0.0318(14) -0.0075(12) 0.0100(11) 0.0010(12)
C2 0.0267(17) 0.0311(17) 0.0324(17) 0.0002(13) 0.0137(14) -0.0012(14)
C21 0.0299(18) 0.057(2) 0.0323(18) -0.0125(16) 0.0074(15) 0.0108(18)
C1 0.0245(16) 0.0296(17) 0.0354(17) -0.0029(13) 0.0131(13) -0.0014(14)
C5 0.0237(16) 0.0358(18) 0.0348(17) -0.0024(14) 0.0111(13) -0.0001(14)
C10 0.0270(17) 0.0311(18) 0.0365(18) 0.0005(13) 0.0122(14) -0.0035(15)
C11 0.048(2) 0.046(2) 0.057(2) -0.0202(19) 0.029(2) -0.0201(19)
C3 0.035(2) 0.0347(18) 0.045(2) -0.0051(15) 0.0101(16) -0.0085(16)
C6 0.0340(19) 0.045(2) 0.048(2) -0.0059(17) 0.0144(16) 0.0068(17)
C25 0.043(2) 0.078(3) 0.051(2) 0.002(2) 0.0198(19) 0.007(2)
C4 0.050(3) 0.024(3) 0.055(3) 0.000 0.012(3) 0.000
C22 0.043(2) 0.060(3) 0.042(2) -0.0131(18) 0.0154(17) -0.0020(19)
C12 0.076(3) 0.046(2) 0.054(3) 0.0019(19) 0.035(2) -0.003(2)
C9 0.0377(19) 0.044(2) 0.0362(19) -0.0031(15) 0.0078(15) -0.0022(18)
C20 0.0323(19) 0.066(3) 0.039(2) -0.0210(18) 0.0095(16) 0.0048(19)
C7 0.031(2) 0.051(2) 0.058(2) 0.0010(19) 0.0082(18) 0.0110(18)
C8 0.035(2) 0.053(2) 0.042(2) 0.0047(18) 0.0026(16) 0.0032(19)
C15 0.067(3) 0.057(3) 0.060(3) -0.031(2) 0.033(2) -0.015(2)
C26 0.042(2) 0.058(2) 0.038(2) -0.0034(17) 0.0126(17) 0.0097(19)
C36 0.082(3) 0.062(3) 0.071(3) 0.010(2) 0.027(3) 0.011(3)
C23 0.055(3) 0.056(3) 0.054(2) -0.014(2) 0.018(2) 0.015(2)
C16 0.063(3) 0.039(2) 0.080(3) -0.012(2) 0.042(3) 0.004(2)
C24 0.046(2) 0.075(3) 0.061(3) -0.002(2) 0.028(2) 0.016(2)
C13 0.131(5) 0.095(4) 0.053(3) 0.004(3) 0.043(3) -0.016(4)
C33 0.111(5) 0.070(4) 0.105(4) -0.019(3) 0.051(4) 0.018(3)
C32 0.081(4) 0.070(3) 0.090(4) -0.012(3) 0.042(3) -0.013(3)
C17 0.055(3) 0.077(4) 0.115(4) 0.006(3) 0.039(3) 0.017(3)
C18 0.046(3) 0.102(5) 0.088(4) -0.027(3) 0.030(3) -0.012(3)
C35 0.079(4) 0.105(4) 0.103(4) 0.014(4) 0.057(3) -0.002(3)
C34 0.099(4) 0.121(5) 0.113(5) -0.015(4) 0.076(4) 0.028(4)
C14 0.127(5) 0.094(4) 0.050(3) -0.018(3) 0.041(3) -0.003(4)

loop_
_atom_type_symbol
_atom_type_description
_atom_type_scat_dispersion_real
_atom_type_scat_dispersion_imag
_atom_type_scat_source
C C 0.0033 0.0016 'International Tables Vol C Tables 4.2.6.8 and 6.1.1.4'
H H 0.0000 0.0000 'International Tables Vol C Tables 4.2.6.8 and 6.1.1.4'
N N 0.0061 0.0033 'International Tables Vol C Tables 4.2.6.8 and 6.1.1.4'
Cl Cl 0.1484 0.1585 'International Tables Vol C Tables 4.2.6.8 and 6.1.1.4'
Rh Rh -1.1178 0.9187 'International Tables Vol C Tables 4.2.6.8 and 6.1.1.4'

loop_
_geom_angle_atom_site_label_1
_geom_angle_atom_site_label_2
_geom_angle_atom_site_label_3
_geom_angle
_geom_angle_site_symmetry_3
Cl3 C40 Cl2 112.8(3) .
C12 Rh1 C11 38.34(16) .
C12 Rh1 N1 91.60(14) .
C11 Rh1 N1 90.95(12) .
C12 Rh1 C16 96.41(17) .
C11 Rh1 C16 82.14(16) .
N1 Rh1 C16 156.79(15) .
C12 Rh1 C15 81.27(17) .
C11 Rh1 C15 91.29(15) .
N1 Rh1 C15 165.35(16) .
C16 Rh1 C15 37.73(16) .
C12 Rh1 Cl1 157.47(13) .
C11 Rh1 Cl1 164.15(12) .
N1 Rh1 Cl1 87.88(8) .
C16 Rh1 Cl1 92.79(12) .
C15 Rh1 Cl1 93.83(12) .
C2 N3 C2 116.9(4) 2
C1 N1 C10 105.6(3) .
C1 N1 Rh1 126.0(2) .
C10 N1 Rh1 128.0(2) .
C1 N2 C5 106.9(2) .
C1 N2 C20 124.5(3) .
C5 N2 C20 128.5(3) .
N3 C2 C3 123.5(3) .
N3 C2 C1 117.7(3) .
C3 C2 C1 118.7(3) .
C26 C21 C22 120.8(3) .
C26 C21 C20 119.5(4) .
C22 C21 C20 119.6(4) .
N1 C1 N2 112.5(3) .
N1 C1 C2 121.5(3) .
N2 C1 C2 126.0(3) .
C10 C5 C6 121.0(3) .
C10 C5 N2 105.6(3) .
C6 C5 N2 133.4(3) .
C5 C10 N1 109.3(3) .
C5 C10 C9 121.7(3) .
N1 C10 C9 128.9(3) .
C12 C11 C18 125.2(4) .
C12 C11 Rh1 70.4(2) .
C18 C11 Rh1 112.6(3) .
C4 C3 C2 118.3(3) .
C7 C6 C5 116.7(3) .
C24 C25 C26 119.4(4) .
C24 C25 C35 121.1(4) .
C26 C25 C35 119.4(4) .
C3 C4 C3 119.4(5) 2
C23 C22 C21 118.4(4) .
C23 C22 C32 120.5(4) .
C21 C22 C32 121.2(4) .
C11 C12 C13 125.2(4) .
C11 C12 Rh1 71.3(2) .
C13 C12 Rh1 111.9(3) .
C8 C9 C10 116.7(3) .
N2 C20 C21 114.0(3) .
C6 C7 C8 122.1(3) .
C9 C8 C7 121.6(3) .
C16 C15 C14 122.6(4) .
C16 C15 Rh1 70.8(2) .
C14 C15 Rh1 112.9(3) .
C21 C26 C25 120.0(4) .
C21 C26 C36 121.0(4) .
C25 C26 C36 119.1(4) .
C24 C23 C22 120.1(4) .
C24 C23 C33 120.5(4) .
C22 C23 C33 119.2(4) .
C15 C16 C17 125.4(4) .
C15 C16 Rh1 71.4(2) .
C17 C16 Rh1 110.0(3) .
C23 C24 C25 121.2(4) .
C23 C24 C34 119.0(4) .
C25 C24 C34 119.8(4) .
C14 C13 C12 113.8(4) .
C18 C17 C16 114.8(4) .
C17 C18 C11 114.9(4) .
C13 C14 C15 114.0(4) .

loop_
_geom_bond_atom_site_label_1
_geom_bond_atom_site_label_2
_geom_bond_distance
_geom_bond_site_symmetry_2
C40 Cl3 1.706(7) .
C40 Cl2 1.748(7) .
Rh1 C12 2.090(4) .
Rh1 C11 2.101(3) .
Rh1 N1 2.102(3) .
Rh1 C16 2.120(4) .
Rh1 C15 2.127(4) .
Rh1 Cl1 2.3817(10) .
N3 C2 1.339(4) .
N3 C2 1.339(4) 2
N1 C1 1.320(4) .
N1 C10 1.392(4) .
N2 C1 1.357(4) .
N2 C5 1.393(4) .
N2 C20 1.480(4) .
C2 C3 1.385(5) .
C2 C1 1.474(4) .
C21 C26 1.389(5) .
C21 C22 1.411(5) .
C21 C20 1.512(5) .
C5 C10 1.390(4) .
C5 C6 1.391(5) .
C10 C9 1.398(4) .
C11 C12 1.376(6) .
C11 C18 1.501(6) .
C3 C4 1.377(4) .
C6 C7 1.378(5) .
C25 C24 1.381(6) .
C25 C26 1.403(5) .
C25 C35 1.529(6) .
C22 C23 1.407(5) .
C22 C32 1.507(6) .
C12 C13 1.507(6) .
C9 C8 1.368(5) .
C7 C8 1.392(5) .
C15 C16 1.373(6) .
C15 C14 1.499(6) .
C26 C36 1.507(6) .
C23 C24 1.388(6) .
C23 C33 1.537(6) .
C16 C17 1.505(6) .
C24 C34 1.532(6) .
C13 C14 1.471(7) .
C17 C18 1.475(7) .

loop_
_geom_torsion_atom_site_label_1
_geom_torsion_atom_site_label_2
_geom_torsion_atom_site_label_3
_geom_torsion_atom_site_label_4
_geom_torsion
_geom_torsion_site_symmetry_1
_geom_torsion_site_symmetry_4
C2 N3 C2 C3 -1.2(2) 2 .
C2 N3 C2 C1 176.8(3) 2 .
C10 N1 C1 N2 0.8(4) . .
Rh1 N1 C1 N2 -172.34(19) . .
C10 N1 C1 C2 -177.1(3) . .
Rh1 N1 C1 C2 9.8(4) . .
C5 N2 C1 N1 0.0(4) . .
C20 N2 C1 N1 176.9(3) . .
C5 N2 C1 C2 177.8(3) . .
C20 N2 C1 C2 -5.4(5) . .
N3 C2 C1 N1 -130.6(3) . .
C3 C2 C1 N1 47.5(4) . .
N3 C2 C1 N2 51.8(4) . .
C3 C2 C1 N2 -130.1(3) . .
C1 N2 C5 C10 -0.8(3) . .
C20 N2 C5 C10 -177.5(3) . .
C1 N2 C5 C6 -179.8(4) . .
C20 N2 C5 C6 3.5(6) . .
C6 C5 C10 N1 -179.6(3) . .
N2 C5 C10 N1 1.3(4) . .
C6 C5 C10 C9 -0.2(5) . .
N2 C5 C10 C9 -179.3(3) . .
C1 N1 C10 C5 -1.3(4) . .
Rh1 N1 C10 C5 171.6(2) . .
C1 N1 C10 C9 179.4(3) . .
Rh1 N1 C10 C9 -7.7(5) . .
N3 C2 C3 C4 2.4(5) . .
C1 C2 C3 C4 -175.6(3) . .
C10 C5 C6 C7 0.8(5) . .
N2 C5 C6 C7 179.7(4) . .
C2 C3 C4 C3 -1.1(2) . 2
C26 C21 C22 C23 -1.9(5) . .
C20 C21 C22 C23 174.6(3) . .
C26 C21 C22 C32 178.0(4) . .
C20 C21 C22 C32 -5.5(6) . .
C18 C11 C12 C13 -0.4(7) . .
Rh1 C11 C12 C13 104.0(4) . .
C18 C11 C12 Rh1 -104.4(4) . .
C5 C10 C9 C8 -0.3(5) . .
N1 C10 C9 C8 178.9(3) . .
C1 N2 C20 C21 150.1(3) . .
C5 N2 C20 C21 -33.7(5) . .
C26 C21 C20 N2 -74.0(4) . .
C22 C21 C20 N2 109.5(4) . .
C5 C6 C7 C8 -1.0(6) . .
C10 C9 C8 C7 0.2(6) . .
C6 C7 C8 C9 0.5(6) . .
C22 C21 C26 C25 1.4(5) . .
C20 C21 C26 C25 -175.1(3) . .
C22 C21 C26 C36 -178.7(4) . .
C20 C21 C26 C36 4.8(5) . .
C24 C25 C26 C21 1.1(6) . .
C35 C25 C26 C21 178.2(4) . .
C24 C25 C26 C36 -178.8(4) . .
C35 C25 C26 C36 -1.6(6) . .
C21 C22 C23 C24 0.0(6) . .
C32 C22 C23 C24 -179.9(4) . .
C21 C22 C23 C33 -176.4(4) . .
C32 C22 C23 C33 3.7(6) . .
C14 C15 C16 C17 -3.6(7) . .
Rh1 C15 C16 C17 101.8(4) . .
C14 C15 C16 Rh1 -105.4(4) . .
C22 C23 C24 C25 2.5(7) . .
C33 C23 C24 C25 178.8(4) . .
C22 C23 C24 C34 -176.6(4) . .
C33 C23 C24 C34 -0.3(7) . .
C26 C25 C24 C23 -3.0(7) . .
C35 C25 C24 C23 179.9(4) . .
C26 C25 C24 C34 176.1(4) . .
C35 C25 C24 C34 -1.1(7) . .
C11 C12 C13 C14 -53.9(7) . .
Rh1 C12 C13 C14 28.0(6) . .
C15 C16 C17 C18 -54.9(7) . .
Rh1 C16 C17 C18 26.1(6) . .
C16 C17 C18 C11 -18.5(7) . .
C12 C11 C18 C17 82.9(6) . .
Rh1 C11 C18 C17 1.5(6) . .
C12 C13 C14 C15 -23.6(7) . .
C16 C15 C14 C13 89.3(6) . .
Rh1 C15 C14 C13 8.1(6) . .
